data_4030259
loop_
_publ_author_name
'Hiltunen, L.'
'Holsa, J.'

_publ_section_title
;
 Structural study of praseodynium oxalate halide trihydrates
;
_journal_name_full 'European Journal of Solid State and Inorganic Chemistry'
_journal_page_first 401
_journal_page_last 410
_journal_volume 27
_journal_year 1990
_chemical_formula_sum 'C2 H6 Cl O7 Pr'
_chemical_formula_weight 318.38
_space_group_IT_number 14
_symmetry_cell_setting monoclinic
_symmetry_Int_Tables_number 14
_symmetry_space_group_name_Hall '-P 2yn'
_symmetry_space_group_name_H-M 'P 1 21/n 1'
_cell_angle_alpha 90
_cell_angle_beta 103.99(2)
_cell_angle_gamma 90
_cell_formula_units_Z 4
_cell_length_a 5.874(1)
_cell_length_b 16.003(3)
_cell_length_c 8.408(2)
_cell_volume 766.9(3)
_diffrn_ambient_temperature 293
_diffrn_radiation_probe x-ray
_diffrn_radiation_type MoK\a
_diffrn_radiation_wavelength 0.71069
_exptl_absorpt_coefficient_mu 6.355
_exptl_crystal_density_diffrn 2.757
_exptl_crystal_F_000 576
_refine_ls_number_parameters 100
_refine_ls_number_reflns 1965
_refine_ls_R_factor_gt 0.0286
_refine_ls_wR_factor_gt 0.0301
_cod_data_source_file EJSSIC-1990-27-401-410-1.cif
_cod_data_source_block PcC2O4Cl-3H2O
_cod_original_sg_symbol_H-M 'P 21/n'
_cod_database_code 4030259

loop_
_symmetry_equiv_pos_site_id
_symmetry_equiv_pos_as_xyz
1 x,y,z
2 1/2-x,1/2+y,1/2-z
3 -x,-y,-z
4 1/2+x,1/2-y,1/2+z

loop_
_atom_site_label
_atom_site_type_symbol
_atom_site_thermal_displace_type
_atom_site_fract_x
_atom_site_fract_y
_atom_site_fract_z
_atom_site_occupancy
_atom_site_U_iso_or_equiv
Pr Pr Uiso 0.02489(4) 0.10532(1) 0.32919(2) 1.000 0.0131(1)
Cl Cl Uiso 0.2221(2) 0.26523(7) 0.28270(10) 1.000 0.0216(5)
O1 O Uiso -0.2144(5) 0.0238(2) 0.4882(4) 1.000 0.0189(12)
O2 O Uiso 0.1315(7) 0.0969(2) 0.0577(4) 1.000 0.0220(16)
O3 O Uiso 0.4451(5) 0.0772(2) 0.3508(4) 1.000 0.0314(16)
O4 O Uiso -0.0912(7) -0.0263(2) 0.1771(4) 1.000 0.0200(16)
O11 O Uiso 0.2099(6) 0.1458(2) 0.6218(4) 1.000 0.0221(17)
O12 O Uiso -0.2178(6) 0.2167(2) 0.4219(4) 1.000 0.0252(17)
O13 O Uiso -0.3357(6) 0.1401(3) 0.1019(5) 1.000 0.0344(18)
C1 C Uiso -0.4325(7) 0.0296(3) 0.4550(5) 1.000 0.0185(18)
C2 C Uiso 0.0626(8) 0.0364(3) -0.0334(5) 1.000 0.0172(18)

loop_
_atom_type_symbol
_atom_type_description
_atom_type_scat_dispersion_real
_atom_type_scat_dispersion_imag
_atom_type_scat_source
C C 0.0033 0.0016 ' International Tables Vol C Tables 4.2.6.8 and 6.1.1.4'
Cl Cl 0.1484 0.1585 ' International Tables Vol C Tables 4.2.6.8 and 6.1.1.4'
O O 0.0106 0.0060 ' International Tables Vol C Tables 4.2.6.8 and 6.1.1.4'
Pr Pr -0.2180 2.8214 ' International Tables Vol C Tables 4.2.6.8 and 6.1.1.4'

loop_
_geom_angle_atom_site_label_1
_geom_angle_atom_site_label_2
_geom_angle_atom_site_label_3
_geom_angle
_geom_angle_site_symmetry_1
_geom_angle_site_symmetry_3
_geom_angle_publ_flag
Cl Pr O1 145.72(8) . . yes
Cl Pr O2 74.16(8) . . yes
Cl Pr O3 75.17(8) . . yes
Cl Pr O4 139.27(9) . . yes
Cl Pr O11 79.12(8) . . yes
Cl Pr O12 71.89(8) . . yes
Cl Pr O13 89.59(11) . . yes
Cl Pr O1 130.21(7) . 3_556 yes
O1 Pr O2 138.28(11) . . yes
O1 Pr O3 122.74(11) . . yes
O1 Pr O4 73.41(11) . . yes
O1 Pr O11 77.29(11) . . yes
O1 Pr O12 76.86(11) . . yes
O1 Pr O13 92.39(12) . . yes
O1 Pr O1 60.04(10) . 3_556 yes
O2 Pr O3 66.00(12) . . yes
O2 Pr O4 65.33(12) . . yes
O2 Pr O11 139.18(12) . . yes
O2 Pr O12 127.06(11) . . yes
O2 Pr O13 71.03(13) . . yes
O1 Pr O2 108.79(11) 3_556 . yes
O3 Pr O4 91.64(12) . . yes
O3 Pr O11 77.76(11) . . yes
O3 Pr O12 137.33(11) . . yes
O3 Pr O13 136.82(12) . . yes
O1 Pr O3 62.87(10) 3_556 . yes
O4 Pr O11 136.32(11) . . yes
O4 Pr O12 131.02(13) . . yes
O4 Pr O13 73.91(14) . . yes
O1 Pr O4 70.16(11) 3_556 . yes
O11 Pr O12 70.08(11) . . yes
O11 Pr O13 139.43(13) . . yes
O1 Pr O11 67.29(10) 3_556 . yes
O12 Pr O13 69.37(13) . . yes
O1 Pr O12 124.14(10) 3_556 . yes
O1 Pr O13 139.52(13) 3_556 . yes
Pr O1 C1 121.1(3) . . yes
Pr O1 Pr 119.97(12) . 3_556 yes
Pr O1 C1 116.9(3) 3_556 . yes
Pr O2 C2 119.2(3) . . yes
Pr O3 C1 123.9(3) . 1_655 yes
Pr O4 C2 121.1(3) . 3_555 yes
O1 C1 O3 126.1(4) . 1_455 yes
O1 C1 C1 117.8(4) . 3_456 yes
O3 C1 C1 116.2(4) 1_455 3_456 yes
O2 C2 O4 126.1(4) . 3_555 yes
O2 C2 C2 118.3(4) . 3_555 yes
O4 C2 C2 115.6(4) 3_555 3_555 yes

loop_
_geom_bond_atom_site_label_1
_geom_bond_atom_site_label_2
_geom_bond_distance
_geom_bond_site_symmetry_2
_geom_bond_publ_flag
Pr Cl 2.8744(13) . yes
Pr O1 2.525(3) . yes
Pr O2 2.512(4) . yes
Pr O3 2.472(3) . yes
Pr O4 2.473(3) . yes
Pr O11 2.522(3) . yes
Pr O12 2.521(3) . yes
Pr O13 2.548(4) . yes
Pr O1 2.653(3) 3_556 yes
O1 C1 1.247(5) . yes
O2 C2 1.240(6) . yes
O3 C1 1.249(5) 1_655 yes
O4 C2 1.270(5) 3_555 yes
C1 C1 1.546(6) 3_456 no
C2 C2 1.554(7) 3_555 no

loop_
_geom_torsion_atom_site_label_1
_geom_torsion_atom_site_label_2
_geom_torsion_atom_site_label_3
_geom_torsion_atom_site_label_4
_geom_torsion
_geom_torsion_site_symmetry_1
_geom_torsion_site_symmetry_3
_geom_torsion_site_symmetry_4
_geom_torsion_publ_flag
Cl Pr O1 C1 78.4(4) . . . no
Cl Pr O1 Pr -118.50(12) . . 3_556 no
O2 Pr O1 C1 -78.2(4) . . . no
O2 Pr O1 Pr 85.0(2) . . 3_556 no
O3 Pr O1 C1 -167.9(3) . . . no
O3 Pr O1 Pr -4.73(19) . . 3_556 no
O4 Pr O1 C1 -86.9(3) . . . no
O4 Pr O1 Pr 76.29(15) . . 3_556 no
O11 Pr O1 C1 125.9(3) . . . no
O11 Pr O1 Pr -70.93(14) . . 3_556 no
O12 Pr O1 C1 53.7(3) . . . no
O12 Pr O1 Pr -143.11(16) . . 3_556 no
O13 Pr O1 C1 -14.4(3) . . . no
O13 Pr O1 Pr 148.72(16) . . 3_556 no
O1 Pr O1 C1 -163.2(4) 3_556 . . no
O1 Pr O1 Pr -0.02(11) 3_556 . 3_556 no
Cl Pr O2 C2 -169.5(4) . . . no
O1 Pr O2 C2 -3.0(4) . . . no
O3 Pr O2 C2 110.0(4) . . . no
O4 Pr O2 C2 6.1(3) . . . no
O11 Pr O2 C2 139.4(3) . . . no
O12 Pr O2 C2 -117.8(3) . . . no
O13 Pr O2 C2 -74.4(4) . . . no
O1 Pr O2 C2 62.7(4) 3_556 . . no
Cl Pr O3 C1 138.2(4) . . 1_655 no
O1 Pr O3 C1 -9.5(4) . . 1_655 no
O2 Pr O3 C1 -142.8(4) . . 1_655 no
O4 Pr O3 C1 -80.8(3) . . 1_655 no
O11 Pr O3 C1 56.4(3) . . 1_655 no
O12 Pr O3 C1 97.9(4) . . 1_655 no
O13 Pr O3 C1 -148.8(3) . . 1_655 no
O1 Pr O3 C1 -14.1(3) 3_556 . 1_655 no
Cl Pr O4 C2 1.4(4) . . 3_555 no
O1 Pr O4 C2 168.7(4) . . 3_555 no
O2 Pr O4 C2 -4.9(3) . . 3_555 no
O3 Pr O4 C2 -67.5(4) . . 3_555 no
O11 Pr O4 C2 -141.4(3) . . 3_555 no
O12 Pr O4 C2 113.7(4) . . 3_555 no
O13 Pr O4 C2 71.2(4) . . 3_555 no
O1 Pr O4 C2 -127.8(4) 3_556 . 3_555 no
Cl Pr O1 Pr 139.61(9) . 3_556 3_556 no
Cl Pr O1 C1 -24.2(3) . 3_556 3_556 no
O1 Pr O1 Pr 0.00(12) . 3_556 3_556 no
O1 Pr O1 C1 -163.8(3) . 3_556 3_556 no
O2 Pr O1 Pr -135.55(14) . 3_556 3_556 no
O2 Pr O1 C1 60.6(3) . 3_556 3_556 no
O3 Pr O1 Pr 175.53(18) . 3_556 3_556 no
O3 Pr O1 C1 11.7(3) . 3_556 3_556 no
O4 Pr O1 Pr -81.82(16) . 3_556 3_556 no
O4 Pr O1 C1 114.3(3) . 3_556 3_556 no
O11 Pr O1 Pr 88.04(16) . 3_556 3_556 no
O11 Pr O1 C1 -75.8(3) . 3_556 3_556 no
O12 Pr O1 Pr 44.94(19) . 3_556 3_556 no
O12 Pr O1 C1 -118.9(3) . 3_556 3_556 no
O13 Pr O1 Pr -53.1(2) . 3_556 3_556 no
O13 Pr O1 C1 143.1(3) . 3_556 3_556 no
Pr O1 C1 O3 -4.0(6) . . 1_455 no
Pr O1 C1 C1 173.3(3) . . 3_456 no
Pr O1 C1 O3 -167.7(4) 3_556 . 1_455 no
Pr O1 C1 C1 9.7(5) 3_556 . 3_456 no
Pr O2 C2 O4 175.7(4) . . 3_555 no
Pr O2 C2 C2 -6.8(6) . . 3_555 no
Pr O3 C1 O1 -167.6(3) . 1_655 1_655 no
Pr O3 C1 C1 15.0(5) . 1_655 3_556 no
Pr O4 C2 C2 3.7(6) . 3_555 . no
Pr O4 C2 O2 -173.9(4) . 3_555 3_555 no
O1 C1 C1 O1 -180.0(4) . 3_456 3_456 no
O1 C1 C1 O3 2.4(6) . 3_456 3_556 no
O2 C2 C2 O4 2.3(7) . 3_555 . no
O2 C2 C2 O2 180.0(5) . 3_555 3_555 no
O4 C2 C2 O4 180.0(4) 3_555 3_555 . no
